data_1552775
loop_
_publ_author_name
'GUILLON, Jean'
'PEREIRA-ROSENFELD, Maria De Fatima'
'PINAUD, No\"el'
'BESSON, Thierry'
'THI\'ERY, Val\'erie'
'PICOT, Laurent'
'MARCHIVIE, Mathieu'

_publ_section_title
;
 Crystal Structure of
 6,7-Dihydro-5a,7a,13,14-tetraaza-pentaphene-5,8-dione
;
_journal_issue 0
_journal_name_full 'X-ray Structure Analysis Online'
_journal_page_first 57
_journal_paper_doi 10.2116/xraystruct.35.57
_journal_volume 35
_journal_year 2019
_chemical_formula_moiety 'C18 H12 N4 O2'
_chemical_formula_sum 'C18 H12 N4 O2'
_chemical_formula_weight 316.32
_space_group_crystal_system monoclinic
_space_group_IT_number 14
_space_group_name_Hall '-P 2ybc'
_space_group_name_H-M_alt 'P 1 21/c 1'
_atom_sites_solution_hydrogens geom
_atom_sites_solution_primary dual
_audit_creation_date 2019-06-05
_audit_creation_method
;
Olex2 1.2
(compiled May 18 2018 14:05:52 for OlexSys, GUI svn.r5506)
;
_cell_angle_alpha 90
_cell_angle_beta 110.49(2)
_cell_angle_gamma 90
_cell_formula_units_Z 12
_cell_length_a 24.879(3)
_cell_length_b 6.868(2)
_cell_length_c 26.068(4)
_cell_measurement_reflns_used 7408
_cell_measurement_temperature 296.15
_cell_measurement_theta_max 67.655
_cell_measurement_theta_min 3.449
_cell_volume 4172.4(16)
_computing_molecular_graphics 'Olex2 (Dolomanov et al., 2009)'
_computing_publication_material 'Olex2 (Dolomanov et al., 2009)'
_computing_structure_refinement 'ShelXL (Sheldrick, 2015)'
_computing_structure_solution 'ShelXS (Sheldrick, 2015)'
_diffrn_ambient_temperature 296.15
_diffrn_measured_fraction_theta_full 0.982
_diffrn_measured_fraction_theta_max 0.982
_diffrn_measurement_device 'four-circle diffractometer'
_diffrn_measurement_device_type 'Enraf-Nonius CAD-4'
_diffrn_measurement_method '\w scans'
_diffrn_radiation_monochromator graphite
_diffrn_radiation_probe x-ray
_diffrn_radiation_type CuK\a
_diffrn_radiation_wavelength 1.5418
_diffrn_reflns_av_R_equivalents 0.0526
_diffrn_reflns_av_unetI/netI 0.0378
_diffrn_reflns_Laue_measured_fraction_full 0.982
_diffrn_reflns_Laue_measured_fraction_max 0.982
_diffrn_reflns_limit_h_max 27
_diffrn_reflns_limit_h_min -29
_diffrn_reflns_limit_k_max 6
_diffrn_reflns_limit_k_min -8
_diffrn_reflns_limit_l_max 31
_diffrn_reflns_limit_l_min -31
_diffrn_reflns_number 49888
_diffrn_reflns_point_group_measured_fraction_full 0.982
_diffrn_reflns_point_group_measured_fraction_max 0.982
_diffrn_reflns_theta_full 67.680
_diffrn_reflns_theta_max 67.655
_diffrn_reflns_theta_min 3.449
_diffrn_source 'sealed X-ray tube'
_diffrn_source_target Cu
_exptl_absorpt_coefficient_mu 0.842
_exptl_absorpt_correction_T_max 0.9460
_exptl_absorpt_correction_T_min 0.8725
_exptl_absorpt_correction_type psi-scan
_exptl_absorpt_process_details
'A. C. T. North, D. C. Phillips and F. S. Mathews, Acta. Crystallogr. Sect A, 1968, 24, 351-359'
_exptl_crystal_colour colourless
_exptl_crystal_colour_primary colourless
_exptl_crystal_density_diffrn 1.511
_exptl_crystal_description needle
_exptl_crystal_F_000 1968
_exptl_crystal_size_max 0.25
_exptl_crystal_size_mid 0.1
_exptl_crystal_size_min 0.1
_refine_diff_density_max 1.122
_refine_diff_density_min -0.344
_refine_diff_density_rms 0.092
_refine_ls_extinction_method none
_refine_ls_goodness_of_fit_ref 1.056
_refine_ls_hydrogen_treatment constr
_refine_ls_matrix_type full
_refine_ls_number_parameters 649
_refine_ls_number_reflns 7408
_refine_ls_number_restraints 0
_refine_ls_restrained_S_all 1.056
_refine_ls_R_factor_all 0.1420
_refine_ls_R_factor_gt 0.1353
_refine_ls_shift/su_max 0.000
_refine_ls_shift/su_mean 0.000
_refine_ls_structure_factor_coef Fsqd
_refine_ls_weighting_details 'w=1/[\s^2^(Fo^2^)+(0.0050P)^2^+22.0000P] where P=(Fo^2^+2Fc^2^)/3'
_refine_ls_weighting_scheme calc
_refine_ls_wR_factor_gt 0.1898
_refine_ls_wR_factor_ref 0.1935
_reflns_Friedel_coverage 0.000
_reflns_number_gt 6846
_reflns_number_total 7408
_reflns_threshold_expression 'I > 2\s(I)'
_cod_data_source_file 35_57_1.txt
_cod_data_source_block fp
_cod_original_cell_volume 4172.4(15)
_cod_database_code 1552775
_shelxl_version_number 2013-4
_shelx_space_group_comment
;
The symmetry employed for this shelxl refinement is uniquely defined
by the following loop, which should always be used as a source of
symmetry information in preference to the above space-group names.
They are only intended as comments.
;
_shelx_estimated_absorpt_t_max 0.921
_shelx_estimated_absorpt_t_min 0.817
_olex2_refinement_description
;
1. Fixed Uiso
 At 1.2 times of:
  All C(H) groups, All C(H,H) groups
2.a Secondary CH2 refined with riding coordinates:
 C10B(H10A,H10B), C9B(H9BA,H9BB), C10A(H10C,H10D), C9A(H9AA,H9AB), C9C(H9CA,
 H9CB), C10C(H10E,H10F)
2.b Aromatic/amide H refined with riding coordinates:
 C3B(H3B), C6B(H6B), C13B(H13B), C4B(H4B), C16B(H16B), C5B(H5B), C15B(H15B),
 C16C(H16C), C14B(H14B), C14C(H14C), C3C(H3C), C4C(H4C), C15C(H15C), C6A(H6A),
 C5A(H5A), C3A(H3A), C13C(H13C), C6C(H6C), C13A(H13A), C5C(H5C), C4A(H4A),
 C16A(H16A), C15A(H15A), C14A(H14A)
;
_olex2_submission_special_instructions 'No special instructions were received'

loop_
_space_group_symop_operation_xyz
'x, y, z'
'-x, y+1/2, -z+1/2'
'-x, -y, -z'
'x, -y-1/2, z-1/2'

loop_
_atom_site_label
_atom_site_type_symbol
_atom_site_fract_x
_atom_site_fract_y
_atom_site_fract_z
_atom_site_U_iso_or_equiv
_atom_site_adp_type
_atom_site_occupancy
_atom_site_site_symmetry_order
_atom_site_calc_flag
_atom_site_refinement_flags_posn
O2B O 0.55777(12) 0.4224(5) 0.44606(11) 0.0341(7) Uani 1 1 d .
O1B O 0.64620(12) 0.3010(5) 0.23213(12) 0.0358(7) Uani 1 1 d .
O1A O 0.31312(12) 0.2773(5) 0.06611(12) 0.0414(8) Uani 1 1 d .
N3B N 0.53414(13) 0.4050(5) 0.35297(12) 0.0223(7) Uani 1 1 d .
N1B N 0.47526(13) 0.3922(5) 0.20556(12) 0.0213(7) Uani 1 1 d .
O2A O 0.22627(13) 0.4440(5) 0.27878(12) 0.0397(8) Uani 1 1 d .
O1C O 0.97868(13) 0.2951(6) 0.39865(13) 0.0463(9) Uani 1 1 d .
N2B N 0.57209(13) 0.3394(5) 0.26403(13) 0.0224(7) Uani 1 1 d .
N4B N 0.44050(13) 0.3235(5) 0.29261(12) 0.0233(7) Uani 1 1 d .
O2C O 0.89016(14) 0.3753(6) 0.61333(12) 0.0480(9) Uani 1 1 d .
N3A N 0.20224(14) 0.4188(5) 0.18579(13) 0.0290(8) Uani 1 1 d .
N2A N 0.23962(14) 0.3312(5) 0.09786(13) 0.0279(8) Uani 1 1 d .
N3C N 0.86636(15) 0.3713(6) 0.52021(14) 0.0340(8) Uani 1 1 d .
N4C N 0.77179(15) 0.3015(5) 0.45862(14) 0.0305(8) Uani 1 1 d .
N1C N 0.80755(15) 0.3901(5) 0.37286(14) 0.0293(8) Uani 1 1 d .
N2C N 0.90391(15) 0.3263(6) 0.43052(14) 0.0331(8) Uani 1 1 d .
N1A N 0.14285(15) 0.3761(5) 0.03848(14) 0.0311(8) Uani 1 1 d .
N4A N 0.10726(15) 0.3440(6) 0.12559(14) 0.0354(9) Uani 1 1 d .
C2B C 0.49418(16) 0.3828(5) 0.16099(15) 0.0214(8) Uani 1 1 d .
C18B C 0.49377(16) 0.3650(5) 0.30194(14) 0.0203(8) Uani 1 1 d .
C1B C 0.51417(15) 0.3666(5) 0.25389(15) 0.0203(8) Uani 1 1 d .
C8B C 0.59455(17) 0.3271(6) 0.22194(16) 0.0235(8) Uani 1 1 d .
C7B C 0.55146(16) 0.3500(6) 0.16667(15) 0.0230(8) Uani 1 1 d .
C11B C 0.52051(17) 0.3965(6) 0.40098(15) 0.0238(8) Uani 1 1 d .
C17B C 0.42197(16) 0.3212(6) 0.33719(15) 0.0222(8) Uani 1 1 d .
C12B C 0.46015(17) 0.3575(6) 0.39127(15) 0.0244(8) Uani 1 1 d .
C3B C 0.45288(18) 0.4086(6) 0.10831(16) 0.0274(9) Uani 1 1 d .
H3B H 0.4148 0.4337 0.1039 0.033 Uiso 1 1 calc R
C6B C 0.56794(18) 0.3380(6) 0.12094(17) 0.0295(9) Uani 1 1 d .
H6B H 0.6060 0.3147 0.1250 0.035 Uiso 1 1 calc R
C10B C 0.59299(16) 0.4575(7) 0.35656(16) 0.0285(9) Uani 1 1 d .
H10A H 0.6189 0.4490 0.3943 0.034 Uiso 1 1 calc R
H10B H 0.5936 0.5901 0.3440 0.034 Uiso 1 1 calc R
C18A C 0.16133(18) 0.3759(6) 0.13479(16) 0.0283(9) Uani 1 1 d .
C13B C 0.43943(18) 0.3573(6) 0.43486(16) 0.0280(9) Uani 1 1 d .
H13B H 0.4644 0.3819 0.4703 0.034 Uiso 1 1 calc R
C9B C 0.61195(17) 0.3193(6) 0.32136(15) 0.0272(9) Uani 1 1 d .
H9BA H 0.6508 0.3500 0.3237 0.033 Uiso 1 1 calc R
H9BB H 0.6114 0.1866 0.3339 0.033 Uiso 1 1 calc R
C2C C 0.82646(18) 0.3933(6) 0.32848(16) 0.0288(9) Uani 1 1 d .
C4B C 0.46984(19) 0.3960(6) 0.06347(16) 0.0318(10) Uani 1 1 d .
H4B H 0.4427 0.4110 0.0285 0.038 Uiso 1 1 calc R
C1A C 0.18156(17) 0.3617(6) 0.08737(17) 0.0270(9) Uani 1 1 d .
C10A C 0.26101(17) 0.4656(7) 0.18863(16) 0.0310(9) Uani 1 1 d .
H10C H 0.2869 0.4604 0.2264 0.037 Uiso 1 1 calc R
H10D H 0.2620 0.5965 0.1750 0.037 Uiso 1 1 calc R
C17C C 0.75413(18) 0.2923(6) 0.50404(17) 0.0298(9) Uani 1 1 d .
C16B C 0.36446(18) 0.2808(7) 0.32899(18) 0.0329(10) Uani 1 1 d .
H16B H 0.3392 0.2532 0.2939 0.040 Uiso 1 1 calc R
C5B C 0.5271(2) 0.3612(6) 0.06955(17) 0.0338(10) Uani 1 1 d .
H5B H 0.5377 0.3536 0.0388 0.041 Uiso 1 1 calc R
C8A C 0.26194(18) 0.3084(6) 0.05557(17) 0.0312(10) Uani 1 1 d .
C9A C 0.28020(17) 0.3222(7) 0.15475(16) 0.0304(9) Uani 1 1 d .
H9AA H 0.3186 0.3545 0.1559 0.037 Uiso 1 1 calc R
H9AB H 0.2809 0.1918 0.1692 0.037 Uiso 1 1 calc R
C7A C 0.21916(19) 0.3224(6) 0.00040(18) 0.0318(10) Uani 1 1 d .
C11A C 0.18880(19) 0.4191(6) 0.23369(17) 0.0318(10) Uani 1 1 d .
C12C C 0.79212(19) 0.3208(6) 0.55824(17) 0.0318(10) Uani 1 1 d .
C18C C 0.82633(18) 0.3414(6) 0.46867(17) 0.0306(9) Uani 1 1 d .
C15B C 0.34474(19) 0.2813(7) 0.37231(18) 0.0372(11) Uani 1 1 d .
H15B H 0.3063 0.2552 0.3663 0.045 Uiso 1 1 calc R
C16C C 0.69603(19) 0.2524(7) 0.49481(17) 0.0345(10) Uani 1 1 d .
H16C H 0.6709 0.2283 0.4594 0.041 Uiso 1 1 calc R
C14B C 0.3830(2) 0.3214(7) 0.42582(17) 0.0380(11) Uani 1 1 d .
H14B H 0.3696 0.3234 0.4549 0.046 Uiso 1 1 calc R
C2A C 0.16091(19) 0.3581(7) -0.00574(17) 0.0322(10) Uani 1 1 d .
C11C C 0.85302(19) 0.3566(7) 0.56822(18) 0.0352(10) Uani 1 1 d .
C14C C 0.7135(2) 0.2830(7) 0.59136(19) 0.0408(11) Uani 1 1 d .
H14C H 0.6996 0.2844 0.6202 0.049 Uiso 1 1 calc R
C1C C 0.84616(17) 0.3555(6) 0.42073(17) 0.0290(9) Uani 1 1 d .
C3C C 0.78535(18) 0.4238(6) 0.27573(17) 0.0312(9) Uani 1 1 d .
H3C H 0.7469 0.4408 0.2713 0.037 Uiso 1 1 calc R
C4C C 0.8023(2) 0.4283(7) 0.23091(18) 0.0381(11) Uani 1 1 d .
H4C H 0.7753 0.4509 0.1963 0.046 Uiso 1 1 calc R
C7C C 0.88451(19) 0.3655(6) 0.33428(18) 0.0336(10) Uani 1 1 d .
C15C C 0.6761(2) 0.2489(8) 0.53822(18) 0.0398(11) Uani 1 1 d .
H15C H 0.6376 0.2237 0.5318 0.048 Uiso 1 1 calc R
C17A C 0.08928(19) 0.3563(7) 0.17071(17) 0.0334(10) Uani 1 1 d .
C8C C 0.9275(2) 0.3276(7) 0.38856(19) 0.0375(11) Uani 1 1 d .
C12A C 0.12748(19) 0.3897(7) 0.22415(17) 0.0323(10) Uani 1 1 d .
C6A C 0.2349(2) 0.3028(7) -0.04603(19) 0.0368(11) Uani 1 1 d .
H6A H 0.2730 0.2787 -0.0419 0.044 Uiso 1 1 calc R
C5A C 0.1942(2) 0.3193(7) -0.09761(18) 0.0385(11) Uani 1 1 d .
H5A H 0.2049 0.3077 -0.1283 0.046 Uiso 1 1 calc R
C3A C 0.1203(2) 0.3725(7) -0.05898(18) 0.0361(10) Uani 1 1 d .
H3A H 0.0820 0.3952 -0.0637 0.043 Uiso 1 1 calc R
C9C C 0.94370(18) 0.2841(8) 0.48703(18) 0.0420(12) Uani 1 1 d .
H9CA H 0.9831 0.3100 0.4902 0.050 Uiso 1 1 calc R
H9CB H 0.9406 0.1488 0.4963 0.050 Uiso 1 1 calc R
C13C C 0.7712(2) 0.3148(7) 0.60153(18) 0.0398(11) Uani 1 1 d .
H13C H 0.7963 0.3323 0.6373 0.048 Uiso 1 1 calc R
C6C C 0.9008(2) 0.3673(7) 0.28781(19) 0.0394(11) Uani 1 1 d .
H6C H 0.9390 0.3470 0.2916 0.047 Uiso 1 1 calc R
C13A C 0.1069(2) 0.4011(7) 0.26780(18) 0.0404(11) Uani 1 1 d .
H13A H 0.1322 0.4251 0.3031 0.049 Uiso 1 1 calc R
C5C C 0.8603(2) 0.3991(7) 0.23667(19) 0.0416(11) Uani 1 1 d .
H5C H 0.8712 0.4014 0.2060 0.050 Uiso 1 1 calc R
C4A C 0.1362(2) 0.3537(7) -0.10406(18) 0.0413(11) Uani 1 1 d .
H4A H 0.1087 0.3637 -0.1390 0.050 Uiso 1 1 calc R
C16A C 0.03104(19) 0.3270(9) 0.16218(19) 0.0469(13) Uani 1 1 d .
H16A H 0.0056 0.3006 0.1271 0.056 Uiso 1 1 calc R
C10C C 0.92566(19) 0.4185(8) 0.52497(19) 0.0413(11) Uani 1 1 d .
H10E H 0.9512 0.4010 0.5625 0.050 Uiso 1 1 calc R
H10F H 0.9280 0.5533 0.5148 0.050 Uiso 1 1 calc R
C15A C 0.0109(2) 0.3370(9) 0.2054(2) 0.0523(15) Uani 1 1 d .
H15A H -0.0278 0.3176 0.1994 0.063 Uiso 1 1 calc R
C14A C 0.0492(2) 0.3766(9) 0.2583(2) 0.0532(14) Uani 1 1 d .
H14A H 0.0356 0.3863 0.2872 0.064 Uiso 1 1 calc R

loop_
_atom_site_aniso_label
_atom_site_aniso_U_11
_atom_site_aniso_U_22
_atom_site_aniso_U_33
_atom_site_aniso_U_23
_atom_site_aniso_U_13
_atom_site_aniso_U_12
O2B 0.0330(16) 0.0469(19) 0.0184(14) -0.0012(13) 0.0039(12) -0.0028(14)
O1B 0.0225(15) 0.051(2) 0.0341(16) 0.0031(14) 0.0109(13) 0.0059(14)
O1A 0.0255(17) 0.066(2) 0.0339(17) 0.0033(16) 0.0118(14) 0.0088(15)
N3B 0.0214(16) 0.0274(18) 0.0165(15) -0.0027(13) 0.0045(13) -0.0004(14)
N1B 0.0219(16) 0.0241(17) 0.0170(15) -0.0013(13) 0.0057(13) -0.0005(13)
O2A 0.0372(17) 0.053(2) 0.0253(15) -0.0020(14) 0.0063(13) -0.0036(15)
O1C 0.0241(17) 0.077(3) 0.0399(18) -0.0107(17) 0.0132(14) -0.0066(16)
N2B 0.0206(16) 0.0213(17) 0.0235(16) 0.0024(13) 0.0054(13) 0.0007(13)
N4B 0.0231(17) 0.0270(18) 0.0190(16) 0.0003(13) 0.0064(13) 0.0005(14)
O2C 0.0400(19) 0.073(3) 0.0265(16) -0.0018(16) 0.0064(14) -0.0048(18)
N3A 0.0259(18) 0.033(2) 0.0262(18) 0.0006(15) 0.0061(14) -0.0023(15)
N2A 0.0293(18) 0.0289(19) 0.0256(17) 0.0016(15) 0.0096(15) -0.0019(15)
N3C 0.033(2) 0.039(2) 0.0288(19) -0.0040(16) 0.0099(16) -0.0016(17)
N4C 0.034(2) 0.032(2) 0.0268(18) 0.0006(15) 0.0118(16) 0.0001(16)
N1C 0.0311(19) 0.0280(19) 0.0294(18) -0.0012(15) 0.0113(15) -0.0007(15)
N2C 0.0267(19) 0.042(2) 0.0296(19) -0.0024(16) 0.0090(15) -0.0015(16)
N1A 0.037(2) 0.031(2) 0.0276(18) 0.0034(15) 0.0140(16) 0.0020(16)
N4A 0.0274(19) 0.049(2) 0.0289(19) 0.0018(17) 0.0094(15) -0.0003(17)
C2B 0.0238(19) 0.0190(19) 0.0228(19) -0.0012(15) 0.0099(16) -0.0015(15)
C18B 0.025(2) 0.0190(19) 0.0153(17) 0.0011(15) 0.0052(15) 0.0018(15)
C1B 0.023(2) 0.0176(19) 0.0214(18) -0.0013(15) 0.0087(16) -0.0022(15)
C8B 0.032(2) 0.0174(19) 0.024(2) -0.0018(15) 0.0142(17) -0.0002(16)
C7B 0.0225(19) 0.022(2) 0.0235(19) -0.0017(16) 0.0071(16) -0.0016(16)
C11B 0.028(2) 0.024(2) 0.0180(19) 0.0005(15) 0.0059(16) 0.0038(16)
C17B 0.023(2) 0.022(2) 0.0206(19) 0.0032(15) 0.0078(16) 0.0052(16)
C12B 0.027(2) 0.024(2) 0.0228(19) 0.0042(16) 0.0090(16) 0.0039(16)
C3B 0.030(2) 0.028(2) 0.0229(19) 0.0031(17) 0.0075(17) 0.0011(17)
C6B 0.029(2) 0.030(2) 0.034(2) -0.0022(18) 0.0168(19) 0.0010(18)
C10B 0.0192(19) 0.038(2) 0.025(2) -0.0010(18) 0.0033(16) -0.0020(17)
C18A 0.032(2) 0.024(2) 0.027(2) 0.0007(17) 0.0065(17) 0.0021(17)
C13B 0.032(2) 0.033(2) 0.0189(19) 0.0029(17) 0.0097(17) 0.0043(18)
C9B 0.027(2) 0.032(2) 0.0201(19) 0.0047(17) 0.0050(16) 0.0017(17)
C2C 0.039(2) 0.022(2) 0.028(2) -0.0034(17) 0.0147(18) -0.0019(18)
C4B 0.042(2) 0.034(2) 0.020(2) 0.0005(17) 0.0100(18) -0.001(2)
C1A 0.027(2) 0.021(2) 0.033(2) 0.0008(17) 0.0101(18) 0.0020(16)
C10A 0.028(2) 0.036(2) 0.025(2) 0.0005(18) 0.0034(17) -0.0040(18)
C17C 0.033(2) 0.028(2) 0.029(2) 0.0065(17) 0.0111(18) 0.0052(18)
C16B 0.028(2) 0.044(3) 0.028(2) 0.0054(19) 0.0105(18) 0.0042(19)
C5B 0.049(3) 0.032(2) 0.029(2) -0.0045(18) 0.024(2) -0.004(2)
C8A 0.029(2) 0.034(2) 0.030(2) 0.0010(18) 0.0100(18) -0.0019(19)
C9A 0.024(2) 0.040(3) 0.026(2) 0.0048(18) 0.0073(17) 0.0039(18)
C7A 0.038(2) 0.023(2) 0.036(2) 0.0012(18) 0.016(2) 0.0012(18)
C11A 0.039(2) 0.030(2) 0.026(2) 0.0001(17) 0.0092(19) 0.0035(19)
C12C 0.041(3) 0.028(2) 0.026(2) -0.0002(17) 0.0111(19) 0.0048(19)
C18C 0.031(2) 0.027(2) 0.030(2) -0.0020(18) 0.0071(18) 0.0029(18)
C15B 0.029(2) 0.054(3) 0.034(2) 0.007(2) 0.016(2) 0.005(2)
C16C 0.033(2) 0.044(3) 0.023(2) -0.0002(19) 0.0047(18) 0.002(2)
C14B 0.040(3) 0.055(3) 0.023(2) 0.007(2) 0.0156(19) 0.011(2)
C2A 0.039(2) 0.033(2) 0.028(2) 0.0030(18) 0.0163(19) -0.0001(19)
C11C 0.038(2) 0.039(3) 0.030(2) 0.000(2) 0.014(2) 0.001(2)
C14C 0.049(3) 0.045(3) 0.037(3) 0.006(2) 0.025(2) 0.005(2)
C1C 0.029(2) 0.026(2) 0.031(2) -0.0024(18) 0.0100(18) -0.0019(18)
C3C 0.032(2) 0.034(2) 0.033(2) -0.0054(18) 0.0179(19) -0.0039(19)
C4C 0.048(3) 0.038(3) 0.031(2) 0.002(2) 0.016(2) -0.003(2)
C7C 0.036(2) 0.027(2) 0.040(2) -0.0081(19) 0.015(2) -0.0076(19)
C15C 0.029(2) 0.057(3) 0.036(3) 0.006(2) 0.014(2) 0.002(2)
C17A 0.036(2) 0.040(3) 0.024(2) 0.0013(19) 0.0117(18) -0.001(2)
C8C 0.034(3) 0.041(3) 0.041(3) -0.010(2) 0.018(2) -0.007(2)
C12A 0.035(2) 0.035(2) 0.027(2) -0.0002(18) 0.0116(18) 0.0005(19)
C6A 0.040(3) 0.037(3) 0.039(3) -0.004(2) 0.022(2) -0.001(2)
C5A 0.048(3) 0.041(3) 0.032(2) -0.002(2) 0.020(2) -0.004(2)
C3A 0.036(2) 0.039(3) 0.033(2) 0.000(2) 0.012(2) 0.001(2)
C9C 0.019(2) 0.073(4) 0.032(2) 0.000(2) 0.0062(19) -0.004(2)
C13C 0.048(3) 0.047(3) 0.024(2) -0.001(2) 0.011(2) 0.005(2)
C6C 0.042(3) 0.039(3) 0.045(3) -0.002(2) 0.025(2) -0.004(2)
C13A 0.040(3) 0.053(3) 0.027(2) -0.002(2) 0.010(2) -0.002(2)
C5C 0.051(3) 0.044(3) 0.037(3) 0.000(2) 0.024(2) -0.002(2)
C4A 0.048(3) 0.049(3) 0.028(2) -0.001(2) 0.014(2) -0.003(2)
C16A 0.025(2) 0.089(4) 0.026(2) -0.005(2) 0.0089(19) -0.003(3)
C10C 0.030(2) 0.059(3) 0.034(2) 0.000(2) 0.0100(19) -0.001(2)
C15A 0.026(2) 0.099(5) 0.035(3) 0.000(3) 0.014(2) -0.005(3)
C14A 0.045(3) 0.082(4) 0.039(3) 0.003(3) 0.024(2) 0.000(3)

loop_
_atom_type_symbol
_atom_type_description
_atom_type_scat_dispersion_real
_atom_type_scat_dispersion_imag
_atom_type_scat_source
C C 0.0181 0.0091 'International Tables Vol C Tables 4.2.6.8 and 6.1.1.4'
H H 0.0000 0.0000 'International Tables Vol C Tables 4.2.6.8 and 6.1.1.4'
N N 0.0311 0.0180 'International Tables Vol C Tables 4.2.6.8 and 6.1.1.4'
O O 0.0492 0.0322 'International Tables Vol C Tables 4.2.6.8 and 6.1.1.4'

loop_
_geom_angle_atom_site_label_1
_geom_angle_atom_site_label_2
_geom_angle_atom_site_label_3
_geom_angle
C18B N3B C11B 121.7(3)
C18B N3B C10B 118.6(3)
C11B N3B C10B 119.7(3)
C1B N1B C2B 116.4(3)
C1B N2B C8B 122.3(3)
C1B N2B C9B 119.3(3)
C8B N2B C9B 118.4(3)
C18B N4B C17B 117.6(3)
C18A N3A C10A 118.3(3)
C18A N3A C11A 121.9(4)
C11A N3A C10A 119.8(3)
C1A N2A C8A 122.1(3)
C1A N2A C9A 120.2(3)
C8A N2A C9A 117.7(3)
C18C N3C C11C 122.8(4)
C18C N3C C10C 118.4(4)
C11C N3C C10C 118.8(4)
C18C N4C C17C 116.5(4)
C1C N1C C2C 116.6(4)
C1C N2C C8C 122.9(4)
C1C N2C C9C 119.9(3)
C8C N2C C9C 117.1(4)
C1A N1A C2A 117.6(4)
C18A N4A C17A 116.7(4)
N1B C2B C3B 117.5(3)
C7B C2B N1B 123.1(3)
C7B C2B C3B 119.5(3)
N3B C18B C1B 117.0(3)
N4B C18B N3B 125.1(3)
N4B C18B C1B 117.8(3)
N1B C1B N2B 125.0(3)
N1B C1B C18B 116.9(3)
N2B C1B C18B 118.1(3)
O1B C8B N2B 120.9(4)
O1B C8B C7B 125.0(4)
N2B C8B C7B 114.1(3)
C2B C7B C8B 119.1(3)
C6B C7B C2B 120.9(4)
C6B C7B C8B 120.0(4)
O2B C11B N3B 120.6(4)
O2B C11B C12B 125.4(4)
N3B C11B C12B 114.0(3)
N4B C17B C12B 121.7(3)
N4B C17B C16B 119.6(3)
C16B C17B C12B 118.7(4)
C17B C12B C11B 119.7(3)
C13B C12B C11B 120.5(3)
C13B C12B C17B 119.8(4)
C2B C3B H3B 120.5
C4B C3B C2B 118.9(4)
C4B C3B H3B 120.5
C7B C6B H6B 120.4
C5B C6B C7B 119.2(4)
C5B C6B H6B 120.4
N3B C10B H10A 109.9
N3B C10B H10B 109.9
N3B C10B C9B 108.8(3)
H10A C10B H10B 108.3
C9B C10B H10A 109.9
C9B C10B H10B 109.9
N3A C18A C1A 117.3(4)
N4A C18A N3A 125.1(4)
N4A C18A C1A 117.6(4)
C12B C13B H13B 119.7
C14B C13B C12B 120.6(4)
C14B C13B H13B 119.7
N2B C9B C10B 108.3(3)
N2B C9B H9BA 110.0
N2B C9B H9BB 110.0
C10B C9B H9BA 110.0
C10B C9B H9BB 110.0
H9BA C9B H9BB 108.4
N1C C2C C3C 118.1(4)
N1C C2C C7C 122.6(4)
C7C C2C C3C 119.3(4)
C3B C4B H4B 119.4
C3B C4B C5B 121.2(4)
C5B C4B H4B 119.4
N2A C1A C18A 118.4(3)
N1A C1A N2A 124.4(4)
N1A C1A C18A 117.2(4)
N3A C10A H10C 109.7
N3A C10A H10D 109.7
N3A C10A C9A 109.9(3)
H10C C10A H10D 108.2
C9A C10A H10C 109.7
C9A C10A H10D 109.7
N4C C17C C12C 122.8(4)
N4C C17C C16C 118.1(4)
C16C C17C C12C 119.1(4)
C17B C16B H16B 119.6
C15B C16B C17B 120.8(4)
C15B C16B H16B 119.6
C6B C5B C4B 120.3(4)
C6B C5B H5B 119.8
C4B C5B H5B 119.8
O1A C8A N2A 120.6(4)
O1A C8A C7A 125.0(4)
N2A C8A C7A 114.4(4)
N2A C9A C10A 108.4(3)
N2A C9A H9AA 110.0
N2A C9A H9AB 110.0
C10A C9A H9AA 110.0
C10A C9A H9AB 110.0
H9AA C9A H9AB 108.4
C2A C7A C8A 118.9(4)
C6A C7A C8A 121.0(4)
C6A C7A C2A 120.1(4)
O2A C11A N3A 121.0(4)
O2A C11A C12A 125.1(4)
N3A C11A C12A 113.9(4)
C17C C12C C11C 119.3(4)
C13C C12C C17C 119.7(4)
C13C C12C C11C 121.0(4)
N3C C18C C1C 117.8(4)
N4C C18C N3C 124.5(4)
N4C C18C C1C 117.7(4)
C16B C15B H15B 120.0
C16B C15B C14B 119.9(4)
C14B C15B H15B 120.0
C17C C16C H16C 119.9
C15C C16C C17C 120.2(4)
C15C C16C H16C 119.9
C13B C14B C15B 120.2(4)
C13B C14B H14B 119.9
C15B C14B H14B 119.9
N1A C2A C7A 122.5(4)
N1A C2A C3A 119.1(4)
C3A C2A C7A 118.3(4)
O2C C11C N3C 121.0(4)
O2C C11C C12C 125.1(4)
N3C C11C C12C 113.9(4)
C15C C14C H14C 119.9
C13C C14C H14C 119.9
C13C C14C C15C 120.3(4)
N1C C1C N2C 125.0(4)
N1C C1C C18C 117.6(4)
N2C C1C C18C 117.4(4)
C2C C3C H3C 120.1
C4C C3C C2C 119.8(4)
C4C C3C H3C 120.1
C3C C4C H4C 119.6
C3C C4C C5C 120.9(4)
C5C C4C H4C 119.6
C2C C7C C8C 120.0(4)
C6C C7C C2C 120.0(4)
C6C C7C C8C 120.0(4)
C16C C15C C14C 120.4(4)
C16C C15C H15C 119.8
C14C C15C H15C 119.8
N4A C17A C12A 122.6(4)
N4A C17A C16A 118.3(4)
C16A C17A C12A 119.0(4)
O1C C8C N2C 121.0(4)
O1C C8C C7C 126.1(4)
N2C C8C C7C 112.9(4)
C17A C12A C11A 119.5(4)
C17A C12A C13A 120.1(4)
C13A C12A C11A 120.4(4)
C7A C6A H6A 119.9
C5A C6A C7A 120.1(4)
C5A C6A H6A 119.9
C6A C5A H5A 119.9
C6A C5A C4A 120.1(4)
C4A C5A H5A 119.9
C2A C3A H3A 119.4
C4A C3A C2A 121.2(4)
C4A C3A H3A 119.4
N2C C9C H9CA 110.5
N2C C9C H9CB 110.5
N2C C9C C10C 106.2(4)
H9CA C9C H9CB 108.7
C10C C9C H9CA 110.5
C10C C9C H9CB 110.5
C12C C13C H13C 119.9
C14C C13C C12C 120.3(4)
C14C C13C H13C 119.9
C7C C6C H6C 120.0
C5C C6C C7C 120.1(4)
C5C C6C H6C 120.0
C12A C13A H13A 120.0
C14A C13A C12A 120.0(4)
C14A C13A H13A 120.0
C4C C5C H5C 120.0
C6C C5C C4C 119.9(4)
C6C C5C H5C 120.0
C5A C4A H4A 119.9
C3A C4A C5A 120.2(4)
C3A C4A H4A 119.9
C17A C16A H16A 119.6
C15A C16A C17A 120.8(4)
C15A C16A H16A 119.6
N3C C10C C9C 108.9(4)
N3C C10C H10E 109.9
N3C C10C H10F 109.9
C9C C10C H10E 109.9
C9C C10C H10F 109.9
H10E C10C H10F 108.3
C16A C15A H15A 120.2
C16A C15A C14A 119.6(4)
C14A C15A H15A 120.2
C13A C14A C15A 120.5(5)
C13A C14A H14A 119.7
C15A C14A H14A 119.7

loop_
_geom_bond_atom_site_label_1
_geom_bond_atom_site_label_2
_geom_bond_distance
O2B C11B 1.229(5)
O1B C8B 1.231(5)
O1A C8A 1.224(5)
N3B C18B 1.385(5)
N3B C11B 1.408(5)
N3B C10B 1.479(5)
N1B C2B 1.399(5)
N1B C1B 1.305(5)
O2A C11A 1.230(5)
O1C C8C 1.228(5)
N2B C1B 1.384(5)
N2B C8B 1.397(5)
N2B C9B 1.483(5)
N4B C18B 1.293(5)
N4B C17B 1.392(5)
O2C C11C 1.222(5)
N3A C18A 1.394(5)
N3A C10A 1.473(5)
N3A C11A 1.401(5)
N2A C1A 1.389(5)
N2A C8A 1.406(5)
N2A C9A 1.475(5)
N3C C18C 1.379(5)
N3C C11C 1.406(5)
N3C C10C 1.473(5)
N4C C17C 1.401(5)
N4C C18C 1.318(5)
N1C C2C 1.393(5)
N1C C1C 1.303(5)
N2C C1C 1.383(5)
N2C C8C 1.410(5)
N2C C9C 1.488(5)
N1A C1A 1.305(5)
N1A C2A 1.381(5)
N4A C18A 1.300(5)
N4A C17A 1.399(5)
C2B C7B 1.399(5)
C2B C3B 1.409(5)
C18B C1B 1.507(5)
C8B C7B 1.473(5)
C7B C6B 1.392(5)
C11B C12B 1.458(5)
C17B C12B 1.419(5)
C17B C16B 1.398(6)
C12B C13B 1.403(5)
C3B H3B 0.9300
C3B C4B 1.377(5)
C6B H6B 0.9300
C6B C5B 1.378(6)
C10B H10A 0.9700
C10B H10B 0.9700
C10B C9B 1.506(6)
C18A C1A 1.492(6)
C13B H13B 0.9300
C13B C14B 1.363(6)
C9B H9BA 0.9700
C9B H9BB 0.9700
C2C C3C 1.413(6)
C2C C7C 1.412(6)
C4B H4B 0.9300
C4B C5B 1.398(6)
C10A H10C 0.9700
C10A H10D 0.9700
C10A C9A 1.508(6)
C17C C12C 1.412(6)
C17C C16C 1.407(6)
C16B H16B 0.9300
C16B C15B 1.380(6)
C5B H5B 0.9300
C8A C7A 1.462(6)
C9A H9AA 0.9700
C9A H9AB 0.9700
C7A C2A 1.423(6)
C7A C6A 1.404(6)
C11A C12A 1.471(6)
C12C C11C 1.465(6)
C12C C13C 1.398(6)
C18C C1C 1.499(6)
C15B H15B 0.9300
C15B C14B 1.413(6)
C16C H16C 0.9300
C16C C15C 1.385(6)
C14B H14B 0.9300
C2A C3A 1.405(6)
C14C H14C 0.9300
C14C C15C 1.392(7)
C14C C13C 1.384(7)
C3C H3C 0.9300
C3C C4C 1.375(6)
C4C H4C 0.9300
C4C C5C 1.411(7)
C7C C8C 1.467(6)
C7C C6C 1.406(6)
C15C H15C 0.9300
C17A C12A 1.403(6)
C17A C16A 1.401(6)
C12A C13A 1.404(6)
C6A H6A 0.9300
C6A C5A 1.376(6)
C5A H5A 0.9300
C5A C4A 1.413(7)
C3A H3A 0.9300
C3A C4A 1.370(6)
C9C H9CA 0.9700
C9C H9CB 0.9700
C9C C10C 1.531(7)
C13C H13C 0.9300
C6C H6C 0.9300
C6C C5C 1.378(7)
C13A H13A 0.9300
C13A C14A 1.379(7)
C5C H5C 0.9300
C4A H4A 0.9300
C16A H16A 0.9300
C16A C15A 1.386(6)
C10C H10E 0.9700
C10C H10F 0.9700
C15A H15A 0.9300
C15A C14A 1.401(7)
C14A H14A 0.9300

loop_
_geom_hbond_atom_site_label_D
_geom_hbond_atom_site_label_H
_geom_hbond_atom_site_label_A
_geom_hbond_distance_DH
_geom_hbond_distance_HA
_geom_hbond_distance_DA
_geom_hbond_angle_DHA
_geom_hbond_site_symmetry_A
C3B H3B O1A 0.93 2.60 3.382(5) 141.6 .
C10A H10D N1C 0.97 2.67 3.473(6) 140.9 2_655
C3C H3C O1B 0.93 2.54 3.352(5) 146.0 .
C3A H3A O1C 0.93 2.74 3.499(6) 139.2 4_465
